data_9000478
loop_
_publ_author_name
'Sueno, S.'
'Cameron, M.'
'Prewitt, C. T.'

_publ_section_title
;
 Orthoferrosilite: High-temperature crystal chemistry
 T = 600 deg C
;
_journal_name_full 'American Mineralogist'
_journal_page_first 38
_journal_page_last 53
_journal_volume 61
_journal_year 1976
_chemical_formula_sum 'Fe O3 Si'
_chemical_name_mineral Ferrosilite
_space_group_IT_number 61
_symmetry_space_group_name_Hall '-P 2ac 2ab'
_symmetry_space_group_name_H-M 'P b c a'
_cell_angle_alpha 90
_cell_angle_beta 90
_cell_angle_gamma 90
_cell_length_a 18.527
_cell_length_b 9.145
_cell_length_c 5.2756
_cell_formula_units_Z 16
_cell_volume 893.842
_database_code_amcsd 0000489
_diffrn_ambient_temperature 873.15
_exptl_crystal_density_diffrn 3.922
_cod_original_formula_sum 'Fe Si O3'
_cod_database_code 9000478

loop_
_space_group_symop_operation_xyz
x,y,z
x,1/2-y,1/2+z
-x,1/2+y,1/2-z
1/2-x,1/2+y,z
1/2+x,1/2-y,-z
1/2+x,y,1/2-z
1/2-x,-y,1/2+z
-x,-y,-z

loop_
_atom_site_aniso_label
_atom_site_aniso_U_11
_atom_site_aniso_U_22
_atom_site_aniso_U_33
_atom_site_aniso_U_12
_atom_site_aniso_U_13
_atom_site_aniso_U_23
Fe1 0.01774 0.02123 0.01541 0.00077 -0.00257 0.00081
Fe2 0.02400 0.03004 0.02202 -0.00189 -0.00758 0.00161
Si1 0.01165 0.01792 0.01189 -0.00223 -0.00005 -0.00127
Si2 0.01113 0.01801 0.01224 0.00155 -0.00149 -0.00100
O1A 0.01165 0.02360 0.01992 -0.00129 0.00025 -0.00039
O2A 0.02991 0.02029 0.02279 -0.00695 -0.00129 0.00059
O3A 0.01391 0.03711 0.01747 0.00000 -0.00149 -0.01569
O1B 0.01461 0.03110 0.01956 -0.00532 -0.00154 0.00149
O2B 0.02556 0.02025 0.02208 0.00824 -0.00327 0.00288
O3B 0.02035 0.02805 0.01820 -0.00472 0.00436 -0.00628

loop_
_atom_site_label
_atom_site_fract_x
_atom_site_fract_y
_atom_site_fract_z
Fe1 0.37517 0.65204 0.88690
Fe2 0.37714 0.48760 0.38050
Si1 0.27247 0.33760 0.05980
Si2 0.47411 0.33500 0.78270
O1A 0.18540 0.33930 0.05320
O2A 0.31120 0.49320 0.07560
O3A 0.30140 0.24340 0.81920
O1B 0.56130 0.33790 0.78120
O2B 0.43400 0.48250 0.70110
O3B 0.44870 0.21000 0.57190

loop_
_cod_related_entry_id
_cod_related_entry_database
_cod_related_entry_code
1 AMCSD 0000489
